data_7021411
loop_
_publ_author_name
'Song, Xiao-Jiao'
'Zhang, Zai-Chao'
'Xu, Yong-Lu'
'Wang, Jun'
'Zhou, Hong-Bo'
'Song, You'

_publ_section_title
;
 Assembling 1D magnetic chain based on octacyanotungstate(v) and [Cu2L2Ln]
 sub-building units (Ln = Eu, Gd, Tb and Dy).
;
_journal_issue 26
_journal_name_full 'Dalton transactions (Cambridge, England : 2003)'
_journal_page_first 9505
_journal_page_last 9512
_journal_paper_doi 10.1039/c3dt50173f
_journal_volume 42
_journal_year 2013
_chemical_formula_sum 'C71 H80 Cu4 Dy2 N20 O31 W2'
_chemical_formula_weight 2656.41
_chemical_name_systematic
;
?
;
_space_group_IT_number 2
_symmetry_cell_setting triclinic
_symmetry_space_group_name_Hall '-P 1'
_symmetry_space_group_name_H-M 'P -1'
_atom_sites_solution_hydrogens geom
_atom_sites_solution_primary direct
_atom_sites_solution_secondary difmap
_audit_creation_method SHELXL-97
_cell_angle_alpha 95.573(2)
_cell_angle_beta 98.348(2)
_cell_angle_gamma 104.862(2)
_cell_formula_units_Z 1
_cell_length_a 9.7940(13)
_cell_length_b 12.8961(17)
_cell_length_c 17.868(2)
_cell_measurement_reflns_used 2691
_cell_measurement_temperature 173(2)
_cell_measurement_theta_max 24.59
_cell_measurement_theta_min 2.31
_cell_volume 2136.8(5)
_computing_cell_refinement 'SAINT (Bruker, 2005)'
_computing_data_collection 'APEX2 (Bruker, 2005)'
_computing_data_reduction SAINT
_computing_molecular_graphics SHELXTL
_computing_publication_material SHELXTL
_computing_structure_refinement 'SHELXL-97 (Sheldrick, 1997)'
_computing_structure_solution 'SHELXS-97 (Sheldrick, 1990)'
_diffrn_ambient_temperature 173(2)
_diffrn_measured_fraction_theta_full 0.985
_diffrn_measured_fraction_theta_max 0.985
_diffrn_measurement_device_type 'Bruker Apex2 CCD'
_diffrn_measurement_method '\w scans'
_diffrn_radiation_monochromator graphite
_diffrn_radiation_source 'fine-focus sealed tube'
_diffrn_radiation_type MoK\a
_diffrn_radiation_wavelength 0.71073
_diffrn_reflns_av_R_equivalents 0.0419
_diffrn_reflns_av_unetI/netI 0.0628
_diffrn_reflns_limit_h_max 11
_diffrn_reflns_limit_h_min -11
_diffrn_reflns_limit_k_max 15
_diffrn_reflns_limit_k_min -15
_diffrn_reflns_limit_l_max 21
_diffrn_reflns_limit_l_min -20
_diffrn_reflns_number 14896
_diffrn_reflns_theta_full 25.02
_diffrn_reflns_theta_max 25.02
_diffrn_reflns_theta_min 1.16
_exptl_absorpt_coefficient_mu 5.475
_exptl_absorpt_correction_T_max 0.5145
_exptl_absorpt_correction_T_min 0.4563
_exptl_absorpt_correction_type multi-scan
_exptl_absorpt_process_details '(SADABS; Sheldrick, 2003)'
_exptl_crystal_colour brown
_exptl_crystal_density_diffrn 2.064
_exptl_crystal_density_method 'not measured'
_exptl_crystal_description block
_exptl_crystal_F_000 1290
_exptl_crystal_size_max 0.17
_exptl_crystal_size_mid 0.16
_exptl_crystal_size_min 0.14
_refine_diff_density_max 1.918
_refine_diff_density_min -1.649
_refine_diff_density_rms 0.175
_refine_ls_extinction_method none
_refine_ls_goodness_of_fit_ref 1.123
_refine_ls_hydrogen_treatment mixed
_refine_ls_matrix_type full
_refine_ls_number_parameters 616
_refine_ls_number_reflns 7443
_refine_ls_number_restraints 97
_refine_ls_restrained_S_all 1.173
_refine_ls_R_factor_all 0.0532
_refine_ls_R_factor_gt 0.0413
_refine_ls_shift/su_max 0.008
_refine_ls_shift/su_mean 0.000
_refine_ls_structure_factor_coef Fsqd
_refine_ls_weighting_details 'calc w=1/[\s^2^(Fo^2^)+(0.0323P)^2^+8.6476P] where P=(Fo^2^+2Fc^2^)/3'
_refine_ls_weighting_scheme calc
_refine_ls_wR_factor_gt 0.1004
_refine_ls_wR_factor_ref 0.1072
_reflns_number_gt 6064
_reflns_number_total 7443
_reflns_threshold_expression >2sigma(I)
_cod_data_source_file c3dt50173f.txt
_cod_data_source_block 4
_cod_depositor_comments
;
The following automatic conversions were performed:

'_symmetry_cell_setting' value 'Triclinic' changed to 'triclinic'
according to /home/saulius/struct/CIF-dictionaries/cif_core.dic
dictionary named 'cif_core.dic' version 2.4.2 from 2011-04-26.

Automatic conversion script
Id: cif_fix_values 1891 2012-01-12 08:04:46Z andrius 
;
_cod_original_sg_symbol_H-M P-1
_cod_database_code 7021411

loop_
_symmetry_equiv_pos_as_xyz
'x, y, z'
'-x, -y, -z'

loop_
_atom_site_label
_atom_site_type_symbol
_atom_site_fract_x
_atom_site_fract_y
_atom_site_fract_z
_atom_site_U_iso_or_equiv
_atom_site_adp_type
_atom_site_occupancy
_atom_site_symmetry_multiplicity
_atom_site_calc_flag
_atom_site_refinement_flags
_atom_site_disorder_assembly
_atom_site_disorder_group
W1 W 0.95555(2) 1.255387(17) 0.238716(11) 0.02755(6) Uani 1 1 d . . .
Cu1 Cu 0.96768(6) 0.86639(5) 0.29649(3) 0.02705(16) Uani 1 1 d . . .
Cu2 Cu 0.18315(6) 0.68061(5) 0.23592(3) 0.02908(17) Uani 1 1 d . . .
Dy1 Dy 0.58415(2) 0.727776(18) 0.261248(12) 0.02202(6) Uani 1 1 d . . .
N1 N 0.9533(5) 1.0418(4) 0.3278(2) 0.0347(13) Uani 1 1 d . . .
N2 N 0.7424(6) 1.3018(6) 0.3575(3) 0.089(2) Uani 1 1 d . . .
N3 N 0.7566(5) 1.3887(4) 0.1430(3) 0.0564(16) Uani 1 1 d . . .
N4 N 1.1499(5) 1.3805(4) 0.4049(3) 0.0481(15) Uani 1 1 d . . .
N5 N 1.1667(4) 1.4809(4) 0.1985(2) 0.0342(13) Uani 1 1 d . . .
N6 N 1.2720(5) 1.2086(4) 0.2423(3) 0.0431(15) Uani 1 1 d . . .
N7 N 0.9691(6) 1.1580(4) 0.0628(3) 0.0528(17) Uani 1 1 d . . .
N8 N 0.6467(6) 1.0656(5) 0.1777(3) 0.0741(19) Uani 1 1 d . . .
C1 C 0.9526(5) 1.1159(5) 0.2981(3) 0.0329(15) Uani 1 1 d . . .
C2 C 0.8145(6) 1.2837(5) 0.3159(4) 0.0514(18) Uani 1 1 d . . .
C3 C 0.8257(6) 1.3415(5) 0.1763(3) 0.0433(17) Uani 1 1 d . . .
C4 C 1.0816(5) 1.3372(5) 0.3467(3) 0.0335(15) Uani 1 1 d . . .
C5 C 1.0937(5) 1.4037(5) 0.2124(3) 0.0324(15) Uani 1 1 d . . .
C6 C 1.1615(5) 1.2237(5) 0.2406(3) 0.0311(14) Uani 1 1 d . . .
C7 C 0.9622(6) 1.1941(5) 0.1239(3) 0.0400(17) Uani 1 1 d . . .
C8 C 0.7520(6) 1.1343(5) 0.1967(3) 0.0505(18) Uani 1 1 d . . .
C9 C -0.0579(5) 0.5757(5) 0.4039(3) 0.0403(16) Uani 1 1 d . . .
H9A H -0.1435 0.5925 0.3784 0.060 Uiso 1 1 calc R . .
H9B H -0.0383 0.6054 0.4582 0.060 Uiso 1 1 calc R . .
H9C H -0.0741 0.4969 0.3988 0.060 Uiso 1 1 calc R . .
C10 C 0.0681(5) 0.6249(5) 0.3678(3) 0.0348(15) Uani 1 1 d . . .
C11 C 0.2060(5) 0.6498(5) 0.4100(3) 0.0451(17) Uani 1 1 d . A .
H11 H 0.2135 0.6339 0.4610 0.054 Uiso 1 1 calc R . .
C12 C 0.3337(5) 0.6952(5) 0.3861(3) 0.0384(16) Uani 1 1 d . . .
C13 C 0.4706(5) 0.7325(5) 0.4425(3) 0.0434(17) Uani 1 1 d . A .
C14 C 0.4715(6) 0.7410(8) 0.5208(3) 0.079(3) Uani 1 1 d . . .
H14 H 0.3844 0.7182 0.5397 0.095 Uiso 1 1 calc R A .
C15 C 0.5989(6) 0.7826(8) 0.5702(3) 0.082(3) Uani 1 1 d . A .
H15 H 0.6013 0.7924 0.6238 0.098 Uiso 1 1 calc R . .
C16 C 0.7222(6) 0.8098(6) 0.5411(3) 0.0474(19) Uani 1 1 d . . .
H16 H 0.8124 0.8365 0.5743 0.057 Uiso 1 1 calc R A .
C17 C 0.7149(5) 0.7981(4) 0.4621(3) 0.0291(14) Uani 1 1 d . A .
C18 C 0.8451(5) 0.8240(4) 0.4266(3) 0.0248(13) Uani 1 1 d . . .
C19 C 0.9781(5) 0.8634(4) 0.4715(3) 0.0272(14) Uani 1 1 d . A .
H19 H 0.9802 0.8760 0.5250 0.033 Uiso 1 1 calc R . .
C20 C 1.1109(5) 0.8872(4) 0.4478(3) 0.0295(14) Uani 1 1 d . . .
C21 C 1.2443(6) 0.9173(5) 0.5080(3) 0.0429(18) Uani 1 1 d . A .
H21A H 1.2487 0.8552 0.5348 0.064 Uiso 1 1 calc R . .
H21B H 1.2421 0.9784 0.5446 0.064 Uiso 1 1 calc R . .
H21C H 1.3290 0.9381 0.4838 0.064 Uiso 1 1 calc R . .
C22 C -0.0942(5) 0.6140(5) 0.0252(3) 0.0427(17) Uani 1 1 d . . .
H22A H -0.1536 0.5464 0.0374 0.064 Uiso 1 1 calc R . .
H22B H -0.0681 0.6008 -0.0250 0.064 Uiso 1 1 calc R . .
H22C H -0.1481 0.6684 0.0245 0.064 Uiso 1 1 calc RD . .
C23 C 0.0398(5) 0.6547(4) 0.0848(3) 0.0281(14) Uani 1 1 d . . .
C24 C 0.1743(5) 0.6866(4) 0.0597(3) 0.0310(14) Uani 1 1 d . A .
H24 H 0.1739 0.6760 0.0063 0.037 Uiso 1 1 calc R . .
C25 C 0.3042(5) 0.7314(4) 0.1069(3) 0.0252(13) Uani 1 1 d . . .
C26 C 0.4338(6) 0.7794(5) 0.0740(3) 0.0455(14) Uani 1 1 d U A .
C27 C 0.4209(7) 0.8159(6) 0.0040(4) 0.0622(12) Uani 1 1 d U . .
H27 H 0.3292 0.8067 -0.0260 0.075 Uiso 1 1 calc R A .
C28 C 0.5439(8) 0.8656(7) -0.0211(4) 0.0773(13) Uani 1 1 d U A .
H28 H 0.5380 0.8906 -0.0695 0.093 Uiso 1 1 calc R . .
C29 C 0.6767(8) 0.8796(7) 0.0241(4) 0.0741(13) Uani 1 1 d U . .
H29 H 0.7629 0.9137 0.0075 0.089 Uiso 1 1 calc R A .
C30 C 0.6793(7) 0.8424(6) 0.0937(3) 0.0567(14) Uani 1 1 d U A .
C31 C 0.8176(6) 0.8605(5) 0.1467(3) 0.0347(15) Uani 1 1 d . . .
C32 C 0.9450(5) 0.9026(4) 0.1227(3) 0.0273(14) Uani 1 1 d . A .
H32 H 0.9391 0.9212 0.0724 0.033 Uiso 1 1 calc R . .
C33 C 1.0844(5) 0.9208(4) 0.1658(3) 0.0257(13) Uani 1 1 d . . .
C34 C 1.2108(5) 0.9678(4) 0.1291(3) 0.0294(14) Uani 1 1 d . A .
H34A H 1.2226 1.0455 0.1289 0.044 Uiso 1 1 calc R . .
H34B H 1.1945 0.9317 0.0764 0.044 Uiso 1 1 calc R . .
H34C H 1.2977 0.9566 0.1580 0.044 Uiso 1 1 calc R . .
N9 N 0.5901(4) 0.7634(4) 0.4127(2) 0.0319(12) Uani 1 1 d . A .
N10 N 0.5618(4) 0.7930(3) 0.1197(2) 0.0251(11) Uani 1 1 d . A .
O1 O 0.0409(3) 0.6392(3) 0.2974(2) 0.0380(11) Uani 1 1 d . . .
O2 O 0.3478(3) 0.7072(3) 0.31514(18) 0.0297(9) Uani 1 1 d . A .
O3 O 0.8205(3) 0.8012(3) 0.35174(17) 0.0232(9) Uani 1 1 d . A .
O4 O 1.1274(4) 0.8836(3) 0.3782(2) 0.0389(11) Uani 1 1 d . A .
O5 O 0.0243(3) 0.6599(3) 0.15314(19) 0.0326(10) Uani 1 1 d . . .
O6 O 0.3290(3) 0.7395(3) 0.18009(17) 0.0266(9) Uani 1 1 d . A .
O7 O 0.8047(3) 0.8362(3) 0.21550(17) 0.0304(10) Uani 1 1 d . A .
O8 O 1.1121(3) 0.9034(3) 0.23433(18) 0.0322(10) Uani 1 1 d . A .
O9 O 0.4476(3) 0.5737(3) 0.1745(2) 0.0321(10) Uani 1 1 d . A .
H9D H 0.3641 0.5497 0.1875 0.048 Uiso 1 1 d R . .
H9E H 0.4928 0.5235 0.1758 0.048 Uiso 1 1 d R . .
O10 O 0.5660(4) 0.5741(3) 0.3254(2) 0.0395(11) Uani 1 1 d . A .
H10A H 0.5214 0.5162 0.2930 0.059 Uiso 1 1 d R . .
H10B H 0.5181 0.5793 0.3624 0.059 Uiso 1 1 d R . .
O11 O 0.7350(4) 0.6201(3) 0.2114(2) 0.0429(12) Uani 1 1 d . A .
H11A H 0.8275 0.6450 0.2093 0.064 Uiso 1 1 d R . .
H11B H 0.7051 0.5501 0.1926 0.064 Uiso 1 1 d R . .
O12 O 0.5824(4) 0.9098(3) 0.28346(19) 0.0314(10) Uani 0.50 1 d P A 1
O17 O 0.3999(7) 1.0072(8) 0.3286(5) 0.072(3) Uani 0.50 1 d PD B 1
H17A H 0.3711(13) 0.973(3) 0.2795(9) 0.086 Uiso 0.50 1 d PD C 1
H17B H 0.3094(12) 0.998(4) 0.3385(10) 0.086 Uiso 0.50 1 d PD D 1
O12' O 0.5824(4) 0.9098(3) 0.28346(19) 0.0314(10) Uani 0.50 1 d PD A 2
C35 C 0.4855(11) 0.9594(9) 0.3223(6) 0.047(3) Uani 0.50 1 d PDU A 2
H35A H 0.5139 1.0379 0.3221 0.070 Uiso 0.50 1 calc PR A 2
H35B H 0.4924 0.9441 0.3752 0.070 Uiso 0.50 1 calc PR A 2
H35C H 0.3865 0.9288 0.2954 0.070 Uiso 0.50 1 calc PR A 2
O13 O 0.6272(5) 0.5209(4) 0.4660(3) 0.0818(15) Uani 1 1 d DU . .
H13B H 0.7045(13) 0.5013(12) 0.4818(11) 0.098 Uiso 1 1 d D . .
H13A H 0.6311(15) 0.5758(13) 0.5005(10) 0.098 Uiso 1 1 d D . .
O15 O 0.5255(5) 0.3818(4) 0.2477(3) 0.0786(15) Uani 1 1 d U . .
H15A H 0.4468 0.3330 0.2538 0.094 Uiso 1 1 d R . .
H15B H 0.5996 0.3645 0.2673 0.094 Uiso 1 1 d R . .
O16 O 0.5124(7) 0.4512(5) 0.0660(4) 0.129(2) Uani 1 1 d DU . .
H16A H 0.5969 0.4613 0.0733 0.155 Uiso 1 1 d R . .
C36 C 0.4167(14) 0.3467(10) 0.0805(8) 0.220(5) Uani 1 1 d DU . .
H36A H 0.3163 0.3480 0.0690 0.330 Uiso 1 1 calc R . .
H36B H 0.4405 0.3376 0.1342 0.330 Uiso 1 1 calc R . .
H36C H 0.4307 0.2861 0.0478 0.330 Uiso 1 1 calc R . .

loop_
_atom_site_aniso_label
_atom_site_aniso_U_11
_atom_site_aniso_U_22
_atom_site_aniso_U_33
_atom_site_aniso_U_23
_atom_site_aniso_U_13
_atom_site_aniso_U_12
W1 0.01655(9) 0.03795(12) 0.02569(10) 0.01809(9) -0.00029(7) 0.00033(8)
Cu1 0.0193(3) 0.0359(3) 0.0189(3) 0.0097(3) -0.0009(2) -0.0048(3)
Cu2 0.0176(3) 0.0487(4) 0.0234(3) 0.0094(3) 0.0034(2) 0.0121(3)
Dy1 0.02218(11) 0.02146(11) 0.02202(11) 0.00619(9) 0.00513(9) 0.00349(9)
N1 0.029(2) 0.039(3) 0.030(2) 0.016(2) -0.0058(18) 0.002(2)
N2 0.056(3) 0.174(6) 0.076(3) 0.075(3) 0.044(2) 0.061(3)
N3 0.031(2) 0.073(3) 0.071(3) 0.049(3) 0.006(2) 0.013(2)
N4 0.054(3) 0.068(3) 0.032(3) 0.010(2) 0.008(2) 0.033(2)
N5 0.024(2) 0.036(3) 0.038(2) 0.009(2) 0.0050(18) -0.0024(19)
N6 0.027(2) 0.058(3) 0.038(3) -0.005(2) 0.002(2) 0.007(2)
N7 0.063(3) 0.050(3) 0.032(3) 0.009(2) -0.003(2) -0.004(3)
N8 0.036(3) 0.073(3) 0.094(4) 0.058(3) -0.022(3) -0.020(3)
C1 0.024(2) 0.043(3) 0.029(3) 0.013(2) 0.000(2) 0.004(2)
C2 0.028(3) 0.078(4) 0.063(3) 0.048(3) 0.013(3) 0.025(3)
C3 0.030(3) 0.052(4) 0.044(3) 0.026(3) 0.004(2) -0.003(3)
C4 0.032(2) 0.054(3) 0.021(2) 0.007(2) 0.003(2) 0.022(2)
C5 0.024(2) 0.042(3) 0.027(3) 0.010(2) 0.000(2) 0.002(2)
C6 0.020(2) 0.045(3) 0.027(3) 0.009(2) 0.005(2) 0.004(2)
C7 0.033(3) 0.045(3) 0.031(3) 0.021(3) -0.009(2) -0.005(3)
C8 0.028(3) 0.069(4) 0.046(3) 0.038(3) -0.010(2) -0.004(3)
C9 0.029(3) 0.056(3) 0.043(3) 0.016(3) 0.014(2) 0.019(2)
C10 0.028(2) 0.050(3) 0.032(3) 0.005(2) 0.012(2) 0.015(2)
C11 0.029(2) 0.091(4) 0.029(3) 0.023(3) 0.011(2) 0.032(3)
C12 0.031(3) 0.067(4) 0.025(3) 0.017(2) 0.008(2) 0.021(3)
C13 0.026(2) 0.087(4) 0.024(3) 0.012(3) 0.006(2) 0.026(3)
C14 0.026(3) 0.196(8) 0.025(3) 0.028(4) 0.010(2) 0.038(4)
C15 0.037(3) 0.198(8) 0.019(3) 0.014(4) 0.005(2) 0.047(4)
C16 0.030(3) 0.093(5) 0.020(3) 0.007(3) -0.002(2) 0.023(3)
C17 0.033(2) 0.041(3) 0.019(2) 0.007(2) 0.0078(19) 0.019(2)
C18 0.036(2) 0.020(2) 0.021(2) 0.0103(19) 0.004(2) 0.011(2)
C19 0.033(3) 0.025(3) 0.017(2) 0.001(2) -0.001(2) 0.000(2)
C20 0.031(3) 0.023(3) 0.029(3) 0.007(2) -0.007(2) 0.002(2)
C21 0.029(3) 0.048(4) 0.038(3) 0.008(3) -0.006(2) -0.008(3)
C22 0.025(3) 0.054(4) 0.040(3) 0.014(3) -0.008(2) 0.000(3)
C23 0.026(2) 0.019(2) 0.036(3) 0.009(2) -0.004(2) 0.005(2)
C24 0.028(3) 0.033(3) 0.026(3) 0.010(2) -0.006(2) 0.002(2)
C25 0.025(2) 0.026(2) 0.028(2) 0.012(2) 0.0053(19) 0.011(2)
C26 0.029(2) 0.068(3) 0.032(2) 0.027(2) -0.0022(19) -0.004(2)
C27 0.0466(19) 0.082(2) 0.0483(18) 0.0302(17) 0.0002(17) -0.0022(17)
C28 0.0608(19) 0.097(2) 0.0615(19) 0.0355(18) 0.0018(18) -0.0051(18)
C29 0.0591(19) 0.094(2) 0.0569(19) 0.0326(18) 0.0037(17) -0.0054(18)
C30 0.047(2) 0.075(2) 0.041(2) 0.0258(19) 0.0068(18) -0.0019(19)
C31 0.031(3) 0.037(3) 0.027(3) 0.010(2) -0.003(2) -0.005(2)
C32 0.029(2) 0.032(3) 0.015(2) 0.006(2) 0.0018(19) 0.000(2)
C33 0.024(2) 0.025(3) 0.025(2) 0.003(2) 0.0089(19) 0.002(2)
C34 0.019(2) 0.039(3) 0.027(2) 0.004(2) 0.0100(19) 0.001(2)
N9 0.029(2) 0.058(3) 0.019(2) 0.0127(19) 0.0049(16) 0.0260(19)
N10 0.025(2) 0.028(2) 0.0139(18) 0.0040(17) -0.0012(16) -0.0058(18)
O1 0.0221(16) 0.066(3) 0.0295(19) 0.0095(18) 0.0077(14) 0.0148(17)
O2 0.0188(15) 0.058(2) 0.0165(16) 0.0059(15) 0.0023(12) 0.0184(15)
O3 0.0252(16) 0.0214(17) 0.0183(16) 0.0055(13) 0.0033(13) -0.0027(14)
O4 0.0256(18) 0.055(2) 0.0281(18) 0.0166(17) -0.0016(15) -0.0041(17)
O5 0.0199(16) 0.051(2) 0.0300(18) 0.0128(16) 0.0033(14) 0.0124(15)
O6 0.0211(15) 0.0389(19) 0.0189(16) 0.0130(14) -0.0005(13) 0.0053(14)
O7 0.0197(16) 0.046(2) 0.0180(16) 0.0138(15) -0.0028(13) -0.0040(16)
O8 0.0218(16) 0.046(2) 0.0232(17) 0.0088(16) 0.0009(14) -0.0006(16)
O9 0.0159(15) 0.0306(19) 0.047(2) 0.0029(17) 0.0030(15) 0.0037(14)
O10 0.042(2) 0.031(2) 0.043(2) 0.0123(17) 0.0026(17) 0.0062(17)
O11 0.0176(16) 0.046(2) 0.059(2) -0.014(2) 0.0026(17) 0.0065(16)
O12 0.0437(19) 0.0195(17) 0.0297(18) 0.0060(15) 0.0067(16) 0.0052(15)
O17 0.022(4) 0.069(6) 0.106(8) -0.030(6) 0.002(5) 0.001(4)
O12' 0.0437(19) 0.0195(17) 0.0297(18) 0.0060(15) 0.0067(16) 0.0052(15)
C35 0.048(5) 0.045(5) 0.042(5) 0.006(4) -0.003(4) 0.011(4)
O13 0.061(2) 0.096(3) 0.069(2) 0.048(2) -0.009(2) -0.015(2)
O15 0.072(2) 0.063(2) 0.108(3) 0.010(2) 0.032(2) 0.024(2)
O16 0.100(4) 0.124(4) 0.166(5) -0.025(4) 0.031(4) 0.048(3)
C36 0.212(7) 0.221(7) 0.223(7) 0.016(6) 0.027(6) 0.063(5)

loop_
_atom_type_symbol
_atom_type_description
_atom_type_scat_dispersion_real
_atom_type_scat_dispersion_imag
_atom_type_scat_source
C C 0.0033 0.0016 'International Tables Vol C Tables 4.2.6.8 and 6.1.1.4'
H H 0.0000 0.0000 'International Tables Vol C Tables 4.2.6.8 and 6.1.1.4'
N N 0.0061 0.0033 'International Tables Vol C Tables 4.2.6.8 and 6.1.1.4'
O O 0.0106 0.0060 'International Tables Vol C Tables 4.2.6.8 and 6.1.1.4'
Cu Cu 0.3201 1.2651 'International Tables Vol C Tables 4.2.6.8 and 6.1.1.4'
Dy Dy -0.1892 4.4098 'International Tables Vol C Tables 4.2.6.8 and 6.1.1.4'
W W -0.8490 6.8722 'International Tables Vol C Tables 4.2.6.8 and 6.1.1.4'

loop_
_geom_angle_atom_site_label_1
_geom_angle_atom_site_label_2
_geom_angle_atom_site_label_3
_geom_angle
C7 W1 C4 145.1(2)
C7 W1 C6 73.3(2)
C4 W1 C6 74.8(2)
C7 W1 C3 79.8(2)
C4 W1 C3 116.9(2)
C6 W1 C3 138.5(2)
C7 W1 C2 144.0(2)
C4 W1 C2 70.7(2)
C6 W1 C2 140.1(2)
C3 W1 C2 76.9(2)
C7 W1 C8 73.6(2)
C4 W1 C8 138.0(2)
C6 W1 C8 123.8(2)
C3 W1 C8 75.8(2)
C2 W1 C8 74.3(2)
C7 W1 C1 102.8(2)
C4 W1 C1 80.9(2)
C6 W1 C1 72.9(2)
C3 W1 C1 145.1(2)
C2 W1 C1 82.2(2)
C8 W1 C1 71.8(2)
C7 W1 C5 83.4(2)
C4 W1 C5 75.0(2)
C6 W1 C5 75.3(2)
C3 W1 C5 70.6(2)
C2 W1 C5 113.5(2)
C8 W1 C5 142.1(2)
C1 W1 C5 144.09(19)
O8 Cu1 O7 96.79(14)
O8 Cu1 O3 169.09(15)
O7 Cu1 O3 81.37(13)
O8 Cu1 O4 84.81(14)
O7 Cu1 O4 175.14(17)
O3 Cu1 O4 96.19(14)
O8 Cu1 N1 95.99(16)
O7 Cu1 N1 91.46(15)
O3 Cu1 N1 94.81(15)
O4 Cu1 N1 92.94(16)
O1 Cu2 O6 173.09(17)
O1 Cu2 O2 97.34(14)
O6 Cu2 O2 80.84(13)
O1 Cu2 O5 85.65(15)
O6 Cu2 O5 96.01(14)
O2 Cu2 O5 176.66(15)
O12 Dy1 O9 135.56(12)
O12 Dy1 O10 140.25(13)
O9 Dy1 O10 71.89(12)
O12 Dy1 O11 138.85(12)
O9 Dy1 O11 67.63(12)
O10 Dy1 O11 71.32(14)
O12 Dy1 O3 81.26(11)
O9 Dy1 O3 141.93(12)
O10 Dy1 O3 83.77(11)
O11 Dy1 O3 77.15(11)
O12 Dy1 O7 74.13(12)
O9 Dy1 O7 113.96(11)
O10 Dy1 O7 127.05(13)
O11 Dy1 O7 64.74(13)
O3 Dy1 O7 59.36(10)
O12 Dy1 O2 79.44(12)
O9 Dy1 O2 83.70(11)
O10 Dy1 O2 76.06(13)
O11 Dy1 O2 141.71(12)
O3 Dy1 O2 118.87(10)
O7 Dy1 O2 153.48(12)
O12 Dy1 N9 76.38(13)
O9 Dy1 N9 127.51(13)
O10 Dy1 N9 64.28(14)
O11 Dy1 N9 119.61(13)
O3 Dy1 N9 59.78(11)
O7 Dy1 N9 114.98(11)
O2 Dy1 N9 59.42(11)
O12 Dy1 N10 75.03(12)
O9 Dy1 N10 73.68(12)
O10 Dy1 N10 143.54(12)
O11 Dy1 N10 84.83(14)
O3 Dy1 N10 118.03(10)
O7 Dy1 N10 59.27(10)
O2 Dy1 N10 111.72(11)
N9 Dy1 N10 151.25(14)
O12 Dy1 O6 73.87(11)
O9 Dy1 O6 62.81(11)
O10 Dy1 O6 114.52(11)
O11 Dy1 O6 123.56(11)
O3 Dy1 O6 155.07(11)
O7 Dy1 O6 113.79(10)
O2 Dy1 O6 55.14(10)
N9 Dy1 O6 111.34(11)
N10 Dy1 O6 57.15(11)
C1 N1 Cu1 137.8(4)
N1 C1 W1 178.0(5)
N2 C2 W1 178.0(6)
N3 C3 W1 179.4(5)
N4 C4 W1 179.4(6)
N5 C5 W1 179.5(6)
N6 C6 W1 178.8(5)
N7 C7 W1 177.1(6)
N8 C8 W1 175.4(6)
C10 C9 H9A 109.5
C10 C9 H9B 109.5
H9A C9 H9B 109.5
C10 C9 H9C 109.5
H9A C9 H9C 109.5
H9B C9 H9C 109.5
O1 C10 C11 123.5(5)
O1 C10 C9 116.9(4)
C11 C10 C9 119.5(5)
C12 C11 C10 127.4(5)
C12 C11 H11 116.3
C10 C11 H11 116.3
O2 C12 C11 125.2(4)
O2 C12 C13 114.7(4)
C11 C12 C13 120.1(5)
N9 C13 C14 122.8(5)
N9 C13 C12 115.5(4)
C14 C13 C12 121.5(5)
C15 C14 C13 119.3(6)
C15 C14 H14 120.3
C13 C14 H14 120.3
C16 C15 C14 118.7(6)
C16 C15 H15 120.6
C14 C15 H15 120.6
C15 C16 C17 119.3(5)
C15 C16 H16 120.3
C17 C16 H16 120.3
N9 C17 C16 122.7(5)
N9 C17 C18 115.1(4)
C16 C17 C18 122.2(4)
O3 C18 C19 125.1(5)
O3 C18 C17 114.6(4)
C19 C18 C17 120.2(4)
C18 C19 C20 127.5(5)
C18 C19 H19 116.2
C20 C19 H19 116.2
O4 C20 C19 124.4(4)
O4 C20 C21 117.4(5)
C19 C20 C21 118.2(5)
C20 C21 H21A 109.5
C20 C21 H21B 109.5
H21A C21 H21B 109.5
C20 C21 H21C 109.5
H21A C21 H21C 109.5
H21B C21 H21C 109.5
C23 C22 H22A 109.5
C23 C22 H22B 109.5
H22A C22 H22B 109.5
C23 C22 H22C 109.5
H22A C22 H22C 109.5
H22B C22 H22C 109.5
O5 C23 C24 124.7(4)
O5 C23 C22 117.0(5)
C24 C23 C22 118.2(5)
C25 C24 C23 124.9(5)
C25 C24 H24 117.6
C23 C24 H24 117.6
O6 C25 C24 126.6(5)
O6 C25 C26 113.4(4)
C24 C25 C26 119.9(5)
N10 C26 C27 123.1(5)
N10 C26 C25 115.8(5)
C27 C26 C25 120.9(5)
C28 C27 C26 118.3(6)
C28 C27 H27 120.8
C26 C27 H27 120.8
C27 C28 C29 120.0(7)
C27 C28 H28 120.0
C29 C28 H28 120.0
C30 C29 C28 117.8(7)
C30 C29 H29 121.1
C28 C29 H29 121.1
N10 C30 C29 123.8(6)
N10 C30 C31 115.8(5)
C29 C30 C31 120.3(6)
O7 C31 C32 125.3(4)
O7 C31 C30 114.6(5)
C32 C31 C30 120.1(5)
C31 C32 C33 126.3(5)
C31 C32 H32 116.9
C33 C32 H32 116.9
O8 C33 C32 125.3(4)
O8 C33 C34 116.6(4)
C32 C33 C34 118.1(4)
C33 C34 H34A 109.5
C33 C34 H34B 109.5
H34A C34 H34B 109.5
C33 C34 H34C 109.5
H34A C34 H34C 109.5
H34B C34 H34C 109.5
C13 N9 C17 116.9(4)
C13 N9 Dy1 121.2(3)
C17 N9 Dy1 121.2(3)
C30 N10 C26 117.1(5)
C30 N10 Dy1 120.4(3)
C26 N10 Dy1 122.5(3)
C10 O1 Cu2 124.2(3)
C12 O2 Cu2 121.2(3)
C12 O2 Dy1 125.3(3)
Cu2 O2 Dy1 112.33(14)
C18 O3 Cu1 118.7(3)
C18 O3 Dy1 129.1(3)
Cu1 O3 Dy1 109.71(13)
C20 O4 Cu1 121.4(3)
C23 O5 Cu2 122.3(3)
C25 O6 Cu2 121.8(3)
C25 O6 Dy1 122.8(3)
Cu2 O6 Dy1 106.87(13)
C31 O7 Cu1 121.9(3)
C31 O7 Dy1 128.7(3)
Cu1 O7 Dy1 108.98(14)
C33 O8 Cu1 122.9(3)
Dy1 O9 H9D 109.5
Dy1 O9 H9E 109.1
H9D O9 H9E 109.6
Dy1 O10 H10A 109.0
Dy1 O10 H10B 109.5
H10A O10 H10B 109.7
Dy1 O11 H11A 125.6
Dy1 O11 H11B 125.3
H11A O11 H11B 109.1
H17A O17 H17B 94.7(13)
H17A C35 H35A 78.8
H17A C35 H35B 126.0
H35A C35 H35B 109.5
H17A C35 H35C 31.0
H35A C35 H35C 109.5
H35B C35 H35C 109.5
H13B O13 H13A 103.8(13)
H15A O15 H15B 109.7
C36 O16 H16A 120.3
O16 C36 H36A 109.5
O16 C36 H36B 109.5
H36A C36 H36B 109.5
O16 C36 H36C 109.5
H36A C36 H36C 109.5
H36B C36 H36C 109.5

loop_
_geom_bond_atom_site_label_1
_geom_bond_atom_site_label_2
_geom_bond_distance
W1 C7 2.142(6)
W1 C4 2.146(5)
W1 C6 2.155(5)
W1 C3 2.156(6)
W1 C2 2.158(7)
W1 C8 2.172(5)
W1 C1 2.172(6)
W1 C5 2.177(5)
Cu1 O8 1.917(3)
Cu1 O7 1.922(3)
Cu1 O3 1.926(3)
Cu1 O4 1.929(3)
Cu1 N1 2.322(5)
Cu2 O1 1.899(4)
Cu2 O6 1.902(3)
Cu2 O2 1.918(3)
Cu2 O5 1.929(3)
Dy1 O12 2.347(3)
Dy1 O9 2.361(3)
Dy1 O10 2.364(4)
Dy1 O11 2.470(4)
Dy1 O3 2.522(3)
Dy1 O7 2.545(3)
Dy1 O2 2.596(3)
Dy1 N9 2.691(4)
Dy1 N10 2.737(4)
Dy1 O6 2.748(3)
N1 C1 1.138(7)
N2 C2 1.144(9)
N3 C3 1.160(8)
N4 C4 1.155(6)
N5 C5 1.140(7)
N6 C6 1.144(7)
N7 C7 1.163(7)
N8 C8 1.156(7)
C9 C10 1.501(7)
C9 H9A 0.9800
C9 H9B 0.9800
C9 H9C 0.9800
C10 O1 1.289(6)
C10 C11 1.389(7)
C11 C12 1.384(7)
C11 H11 0.9500
C12 O2 1.315(6)
C12 C13 1.492(7)
C13 N9 1.340(7)
C13 C14 1.391(8)
C14 C15 1.367(8)
C14 H14 0.9500
C15 C16 1.361(8)
C15 H15 0.9500
C16 C17 1.394(7)
C16 H16 0.9500
C17 N9 1.342(6)
C17 C18 1.482(7)
C18 O3 1.315(5)
C18 C19 1.370(6)
C19 C20 1.395(7)
C19 H19 0.9500
C20 O4 1.275(6)
C20 C21 1.505(7)
C21 H21A 0.9800
C21 H21B 0.9800
C21 H21C 0.9800
C22 C23 1.504(6)
C22 H22A 0.9800
C22 H22B 0.9800
C22 H22C 0.9800
C23 O5 1.250(6)
C23 C24 1.426(7)
C24 C25 1.371(6)
C24 H24 0.9500
C25 O6 1.283(6)
C25 C26 1.492(7)
C26 N10 1.353(6)
C26 C27 1.378(9)
C27 C28 1.371(10)
C27 H27 0.9500
C28 C29 1.387(10)
C28 H28 0.9500
C29 C30 1.376(10)
C29 H29 0.9500
C30 N10 1.335(7)
C30 C31 1.485(8)
C31 O7 1.314(6)
C31 C32 1.374(7)
C32 C33 1.416(7)
C32 H32 0.9500
C33 O8 1.270(6)
C33 C34 1.503(7)
C34 H34A 0.9800
C34 H34B 0.9800
C34 H34C 0.9800
O9 H9D 0.8706
O9 H9E 0.8729
O10 H10A 0.8706
O10 H10B 0.8723
O11 H11A 0.8879
O11 H11B 0.8887
O17 H17A 0.914(15)
O17 H17B 0.909(13)
C35 H35A 0.9800
C35 H35B 0.9800
C35 H35C 0.9800
O13 H13B 0.876(13)
O13 H13A 0.881(14)
O15 H15A 0.8899
O15 H15B 0.8507
O16 C36 1.501(12)
O16 H16A 0.7929
C36 H36A 0.9800
C36 H36B 0.9800
C36 H36C 0.9800
